data_7215676
loop_
_publ_author_name
'Shi, Hua-Yu'
'Dong, Yun-Bo'
'Liu, Ying-Ying'
'Ma, Jian-Fang'

_publ_section_title
;
 Multinuclear coordination polymers based on Ag&#x22EF;Ag interaction:
 syntheses, structures, and luminescence properties
;
_journal_issue 23
_journal_name_full CrystEngComm
_journal_page_first 5110
_journal_paper_doi 10.1039/c4ce00236a
_journal_volume 16
_journal_year 2014
_chemical_formula_moiety 'C34 H28 Ag2 N10 O6'
_chemical_formula_sum 'C34 H28 Ag2 N10 O6'
_chemical_formula_weight 888.40
_chemical_name_systematic
;
 ?
;
_space_group_IT_number 2
_symmetry_cell_setting triclinic
_symmetry_space_group_name_Hall '-P 1'
_symmetry_space_group_name_H-M 'P -1'
_atom_sites_solution_hydrogens geom
_atom_sites_solution_primary direct
_atom_sites_solution_secondary difmap
_audit_creation_method SHELXL-97
_cell_angle_alpha 67.552(5)
_cell_angle_beta 89.980(6)
_cell_angle_gamma 69.718(5)
_cell_formula_units_Z 2
_cell_length_a 11.6530(6)
_cell_length_b 12.1570(7)
_cell_length_c 13.8700(8)
_cell_measurement_reflns_used 4693
_cell_measurement_temperature 293(2)
_cell_measurement_theta_max 29.1313
_cell_measurement_theta_min 3.1789
_cell_volume 1683.55(19)
_computing_cell_refinement CrysAlis
_computing_data_collection 'CrysAlis (Oxford Diffraction, 2006)'
_computing_data_reduction CrysAlis
_computing_structure_refinement 'SHELXL-97 (Sheldrick, 2008)'
_computing_structure_solution 'SHELXS-97 (Sheldrick, 2008)'
_diffrn_ambient_temperature 293(2)
_diffrn_detector_area_resol_mean 10.2375
_diffrn_measured_fraction_theta_full 0.995
_diffrn_measured_fraction_theta_max 0.842
_diffrn_measurement_device_type 'Oxford Diffraction Gemini R Ultra'
_diffrn_measurement_method '\w scan'
_diffrn_radiation_monochromator graphite
_diffrn_radiation_source 'fine-focus sealed tube'
_diffrn_radiation_type MoK\a
_diffrn_radiation_wavelength 0.71069
_diffrn_reflns_av_R_equivalents 0.0167
_diffrn_reflns_av_sigmaI/netI 0.0319
_diffrn_reflns_limit_h_max 15
_diffrn_reflns_limit_h_min -15
_diffrn_reflns_limit_k_max 11
_diffrn_reflns_limit_k_min -15
_diffrn_reflns_limit_l_max 14
_diffrn_reflns_limit_l_min -18
_diffrn_reflns_number 12008
_diffrn_reflns_theta_full 25.00
_diffrn_reflns_theta_max 29.19
_diffrn_reflns_theta_min 3.19
_exptl_absorpt_coefficient_mu 1.226
_exptl_absorpt_correction_T_max 1.00000
_exptl_absorpt_correction_T_min 0.76693
_exptl_absorpt_correction_type multi-scan
_exptl_absorpt_process_details
; 
CrysAlis (Oxford Diffraction, 2006)
;
_exptl_crystal_colour colourless
_exptl_crystal_density_diffrn 1.753
_exptl_crystal_density_method 'not measured'
_exptl_crystal_description block
_exptl_crystal_F_000 888
_exptl_crystal_size_max 0.25
_exptl_crystal_size_mid 0.20
_exptl_crystal_size_min 0.19
_refine_diff_density_max 1.699
_refine_diff_density_min -1.142
_refine_diff_density_rms 0.098
_refine_ls_extinction_method none
_refine_ls_goodness_of_fit_ref 1.031
_refine_ls_hydrogen_treatment mixed
_refine_ls_matrix_type full
_refine_ls_number_parameters 495
_refine_ls_number_reflns 7666
_refine_ls_number_restraints 0
_refine_ls_restrained_S_all 1.031
_refine_ls_R_factor_all 0.0638
_refine_ls_R_factor_gt 0.0486
_refine_ls_shift/su_max 0.001
_refine_ls_shift/su_mean 0.000
_refine_ls_structure_factor_coef Fsqd
_refine_ls_weighting_details 'calc w=1/[\s^2^(Fo^2^)+(0.0731P)^2^+2.7719P] where P=(Fo^2^+2Fc^2^)/3'
_refine_ls_weighting_scheme calc
_refine_ls_wR_factor_gt 0.1333
_refine_ls_wR_factor_ref 0.1468
_reflns_number_gt 5981
_reflns_number_total 7666
_reflns_threshold_expression >2\s(I)
_cod_data_source_file c4ce00236a2.cif
_cod_data_source_block crystal1
_cod_depositor_comments
;
The following automatic conversions were performed:

'_symmetry_cell_setting' value 'Triclinic' changed to 'triclinic'
according to
/usr/data/users/saulius/crontab/automatic-downloads/rss-feeds/RSC/lib/dictionaries/cif_core.dic
dictionary named 'cif_core.dic' version 2.4.2 from 2011-04-26.

Automatic conversion script
Id: cif_fix_values 2281 2013-09-26 08:29:07Z andrius 

 Adding full bibliography for 7215675--7215683.cif.
;
_cod_original_cell_volume 1683.55(16)
_cod_original_sg_symbol_H-M p-1
_cod_database_code 7215676

loop_
_symmetry_equiv_pos_as_xyz
'x, y, z'
'-x, -y, -z'

loop_
_atom_site_label
_atom_site_type_symbol
_atom_site_fract_x
_atom_site_fract_y
_atom_site_fract_z
_atom_site_U_iso_or_equiv
_atom_site_adp_type
_atom_site_occupancy
_atom_site_symmetry_multiplicity
_atom_site_calc_flag
_atom_site_refinement_flags
Ag1 Ag 0.71700(3) 0.66679(3) 0.55066(3) 0.05155(13) Uani 1 1 d .
Ag2 Ag 0.66732(4) 0.84969(4) 0.31780(3) 0.06075(14) Uani 1 1 d .
C1 C 0.4216(4) 1.0176(4) 0.4138(3) 0.0417(9) Uani 1 1 d .
C2 C 0.5011(4) 0.9126(3) 0.6014(3) 0.0415(9) Uani 1 1 d .
C3 C 0.4260(4) 0.9274(4) 0.5154(3) 0.0406(9) Uani 1 1 d .
C4 C 0.4865(5) 0.8365(4) 0.7133(4) 0.0538(11) Uani 1 1 d .
H4A H 0.5196 0.8642 0.7600 0.054(14) Uiso 1 1 calc R
H4B H 0.3987 0.8590 0.7169 0.063(16) Uiso 1 1 calc R
C5 C 0.3527(4) 0.8426(4) 0.5318(4) 0.0510(10) Uani 1 1 d .
H5A H 0.3651 0.7873 0.6062 0.063(15) Uiso 1 1 calc R
H5B H 0.2653 0.8955 0.5100 0.070(17) Uiso 1 1 calc R
C6 C 0.3207(4) 1.0567(5) 0.3253(4) 0.0538(11) Uani 1 1 d .
H6A H 0.2504 1.0415 0.3570 0.062(15) Uiso 1 1 calc R
H6B H 0.2948 1.1486 0.2850 0.046(12) Uiso 1 1 calc R
C7 C 0.5137(5) 0.6151(5) 0.8386(4) 0.0593(12) Uani 1 1 d .
H7 H 0.4453 0.6361 0.8721 0.076(18) Uiso 1 1 calc R
C8 C 0.6029(5) 0.4965(5) 0.8642(4) 0.0590(12) Uani 1 1 d .
H8 H 0.6076 0.4202 0.9188 0.054(13) Uiso 1 1 calc R
C9 C 0.6856(4) 0.5125(4) 0.7923(3) 0.0464(10) Uani 1 1 d .
C10 C 0.7928(4) 0.4130(4) 0.7813(3) 0.0487(10) Uani 1 1 d .
C11 C 0.8449(6) 0.2919(5) 0.8632(4) 0.0693(15) Uani 1 1 d .
H11 H 0.8161 0.2760 0.9278 0.09(2) Uiso 1 1 calc R
C12 C 0.9380(6) 0.1963(5) 0.8495(5) 0.0799(18) Uani 1 1 d .
H12 H 0.9729 0.1150 0.9041 0.09(2) Uiso 1 1 calc R
C13 C 0.9790(5) 0.2223(5) 0.7538(5) 0.0683(14) Uani 1 1 d .
H13 H 1.0419 0.1593 0.7414 0.068(16) Uiso 1 1 calc R
C14 C 0.9246(5) 0.3436(5) 0.6774(4) 0.0605(12) Uani 1 1 d .
H14 H 0.9526 0.3610 0.6124 0.060(15) Uiso 1 1 calc R
C15 C 0.3174(4) 0.7388(5) 0.4147(4) 0.0568(12) Uani 1 1 d .
H15 H 0.2314 0.7705 0.4052 0.09(2) Uiso 1 1 calc R
C16 C 0.3911(4) 0.6593(5) 0.3738(4) 0.0548(11) Uani 1 1 d .
H16 H 0.3667 0.6253 0.3313 0.066(16) Uiso 1 1 calc R
C17 C 0.5121(4) 0.6394(4) 0.4094(3) 0.0404(9) Uani 1 1 d .
C18 C 0.6286(4) 0.5655(4) 0.3865(3) 0.0420(9) Uani 1 1 d .
C19 C 0.6319(5) 0.4927(5) 0.3292(4) 0.0590(12) Uani 1 1 d .
H19 H 0.5592 0.4897 0.3048 0.054(14) Uiso 1 1 calc R
C20 C 0.7454(6) 0.4243(6) 0.3086(5) 0.0742(16) Uani 1 1 d .
H20 H 0.7496 0.3757 0.2697 0.12(3) Uiso 1 1 calc R
C21 C 0.8497(6) 0.4300(5) 0.3464(5) 0.0717(15) Uani 1 1 d .
H21 H 0.9270 0.3832 0.3358 0.09(2) Uiso 1 1 calc R
C22 C 0.8391(5) 0.5053(5) 0.4003(5) 0.0641(13) Uani 1 1 d .
H22 H 0.9110 0.5101 0.4244 0.080(19) Uiso 1 1 calc R
C23 C 0.2596(5) 1.0040(6) 0.1813(5) 0.0672(14) Uani 1 1 d .
H23 H 0.1743 1.0423 0.1766 0.063(15) Uiso 1 1 calc R
C24 C 0.3201(5) 0.9454(6) 0.1191(4) 0.0646(14) Uani 1 1 d .
H24 H 0.2853 0.9359 0.0640 0.080(18) Uiso 1 1 calc R
C25 C 0.4454(4) 0.9032(4) 0.1564(3) 0.0459(10) Uani 1 1 d .
C26 C 0.5519(4) 0.8332(4) 0.1193(3) 0.0460(10) Uani 1 1 d .
C27 C 0.5372(6) 0.8019(6) 0.0348(4) 0.0682(14) Uani 1 1 d .
H27 H 0.4586 0.8242 0.0009 0.08(2) Uiso 1 1 calc R
C28 C 0.6410(7) 0.7375(7) 0.0021(5) 0.091(2) Uani 1 1 d .
H28 H 0.6330 0.7163 -0.0546 0.09(2) Uiso 1 1 calc R
C29 C 0.7550(7) 0.7050(7) 0.0531(5) 0.090(2) Uani 1 1 d .
H29 H 0.8262 0.6614 0.0322 0.10(2) Uiso 1 1 calc R
C30 C 0.7626(6) 0.7386(6) 0.1377(5) 0.0716(15) Uani 1 1 d .
H30 H 0.8404 0.7168 0.1727 0.071(17) Uiso 1 1 calc R
C31 C 0.8536(3) 0.8611(4) 0.4705(3) 0.0372(8) Uani 1 1 d .
C32 C 0.9330(3) 0.9305(4) 0.4854(3) 0.0334(7) Uani 1 1 d .
C33 C 0.9823(3) 0.9059(4) 0.5859(3) 0.0370(8) Uani 1 1 d .
H33 H 0.9711 0.8422 0.6444 0.034(10) Uiso 1 1 calc R
C34 C 0.9518(3) 1.0244(4) 0.4004(3) 0.0378(8) Uani 1 1 d .
H34 H 0.9198 1.0414 0.3326 0.058(14) Uiso 1 1 calc R
N1 N 0.5448(4) 0.6965(3) 0.7543(3) 0.0493(9) Uani 1 1 d .
N2 N 0.6491(4) 0.6359(3) 0.7250(3) 0.0483(8) Uani 1 1 d .
N3 N 0.8341(4) 0.4392(4) 0.6887(3) 0.0509(9) Uani 1 1 d .
N4 N 0.3907(3) 0.7639(3) 0.4714(3) 0.0441(8) Uani 1 1 d .
N5 N 0.5111(3) 0.7024(3) 0.4704(3) 0.0410(7) Uani 1 1 d .
N6 N 0.7311(3) 0.5731(4) 0.4208(3) 0.0490(8) Uani 1 1 d .
N7 N 0.3470(3) 0.9959(4) 0.2512(3) 0.0494(9) Uani 1 1 d .
N8 N 0.4609(3) 0.9346(3) 0.2367(3) 0.0431(8) Uani 1 1 d .
N9 N 0.6642(4) 0.8001(4) 0.1702(3) 0.0524(9) Uani 1 1 d .
N10 N 0.7996(9) 1.1532(10) 0.1275(5) 0.140(4) Uani 1 1 d .
O1 O 0.8459(3) 0.7716(3) 0.5478(3) 0.0618(9) Uani 1 1 d .
O2 O 0.7962(3) 0.9068(4) 0.3789(3) 0.0610(9) Uani 1 1 d .
O3 O 0.9102(7) 1.1005(6) 0.1247(5) 0.143(3) Uani 1 1 d .
O4 O 0.7770(10) 1.2482(10) 0.1482(8) 0.233(6) Uani 1 1 d .
O5 O 0.7228(12) 1.130(2) 0.1039(9) 0.290(10) Uani 1 1 d .
O1W O 0.0226(12) 0.3009(17) 0.1445(10) 0.299(8) Uani 1 1 d .

loop_
_atom_site_aniso_label
_atom_site_aniso_U_11
_atom_site_aniso_U_22
_atom_site_aniso_U_33
_atom_site_aniso_U_23
_atom_site_aniso_U_13
_atom_site_aniso_U_12
Ag1 0.0622(2) 0.0548(2) 0.0505(2) -0.01991(16) 0.00533(16) -0.03841(18)
Ag2 0.0608(2) 0.0639(2) 0.0682(3) -0.0338(2) -0.01241(18) -0.02786(19)
C1 0.044(2) 0.0331(19) 0.049(2) -0.0226(17) 0.0069(17) -0.0087(16)
C2 0.050(2) 0.0262(17) 0.044(2) -0.0141(16) 0.0079(17) -0.0094(16)
C3 0.044(2) 0.0284(17) 0.052(2) -0.0217(17) 0.0124(18) -0.0108(15)
C4 0.078(3) 0.036(2) 0.049(2) -0.0175(19) 0.016(2) -0.024(2)
C5 0.047(2) 0.047(2) 0.068(3) -0.030(2) 0.017(2) -0.021(2)
C6 0.050(2) 0.049(2) 0.057(3) -0.024(2) 0.000(2) -0.008(2)
C7 0.079(3) 0.047(3) 0.052(3) -0.015(2) 0.020(2) -0.030(2)
C8 0.078(3) 0.043(2) 0.047(3) -0.007(2) 0.018(2) -0.026(2)
C9 0.061(3) 0.037(2) 0.039(2) -0.0100(17) -0.0007(19) -0.0220(19)
C10 0.056(2) 0.046(2) 0.042(2) -0.0120(19) -0.0026(19) -0.023(2)
C11 0.083(4) 0.052(3) 0.051(3) -0.010(2) 0.004(3) -0.012(3)
C12 0.080(4) 0.047(3) 0.080(4) -0.008(3) 0.003(3) -0.006(3)
C13 0.060(3) 0.056(3) 0.086(4) -0.030(3) 0.011(3) -0.018(3)
C14 0.058(3) 0.065(3) 0.064(3) -0.024(3) 0.014(2) -0.032(3)
C15 0.044(2) 0.052(3) 0.080(3) -0.028(2) 0.002(2) -0.023(2)
C16 0.055(3) 0.053(3) 0.070(3) -0.031(2) -0.001(2) -0.029(2)
C17 0.048(2) 0.0307(18) 0.046(2) -0.0150(16) -0.0014(17) -0.0199(16)
C18 0.052(2) 0.0306(18) 0.047(2) -0.0158(17) 0.0042(18) -0.0195(17)
C19 0.073(3) 0.053(3) 0.068(3) -0.036(2) 0.009(3) -0.030(2)
C20 0.098(5) 0.059(3) 0.085(4) -0.047(3) 0.033(3) -0.033(3)
C21 0.072(4) 0.057(3) 0.086(4) -0.036(3) 0.025(3) -0.016(3)
C22 0.054(3) 0.066(3) 0.073(3) -0.030(3) 0.010(2) -0.022(2)
C23 0.048(3) 0.077(4) 0.073(3) -0.032(3) -0.012(2) -0.018(2)
C24 0.064(3) 0.076(3) 0.057(3) -0.031(3) -0.013(2) -0.026(3)
C25 0.056(2) 0.041(2) 0.041(2) -0.0143(18) -0.0073(18) -0.0220(19)
C26 0.062(3) 0.038(2) 0.038(2) -0.0122(17) -0.0026(19) -0.0227(19)
C27 0.084(4) 0.068(3) 0.055(3) -0.033(3) -0.007(3) -0.023(3)
C28 0.116(6) 0.096(5) 0.059(3) -0.048(4) -0.002(4) -0.021(4)
C29 0.099(5) 0.095(5) 0.067(4) -0.048(4) 0.009(4) -0.008(4)
C30 0.066(3) 0.080(4) 0.069(3) -0.039(3) 0.008(3) -0.019(3)
C31 0.0302(17) 0.0385(19) 0.050(2) -0.0230(17) 0.0050(16) -0.0155(15)
C32 0.0279(16) 0.0362(18) 0.044(2) -0.0229(16) 0.0056(14) -0.0143(14)
C33 0.0348(18) 0.0376(19) 0.0381(19) -0.0133(16) 0.0028(15) -0.0154(15)
C34 0.0364(18) 0.045(2) 0.0368(19) -0.0183(17) 0.0029(15) -0.0188(16)
N1 0.062(2) 0.0392(18) 0.046(2) -0.0146(16) 0.0114(17) -0.0218(17)
N2 0.060(2) 0.0388(18) 0.0459(19) -0.0141(15) 0.0086(17) -0.0225(17)
N3 0.052(2) 0.051(2) 0.055(2) -0.0195(18) 0.0077(17) -0.0267(18)
N4 0.0379(17) 0.0383(17) 0.060(2) -0.0217(16) 0.0048(15) -0.0170(14)
N5 0.0382(17) 0.0354(16) 0.054(2) -0.0210(15) 0.0027(15) -0.0159(14)
N6 0.047(2) 0.050(2) 0.057(2) -0.0259(18) 0.0072(17) -0.0219(17)
N7 0.048(2) 0.050(2) 0.052(2) -0.0225(17) -0.0004(16) -0.0186(17)
N8 0.0460(19) 0.0401(18) 0.0466(19) -0.0199(15) 0.0003(15) -0.0174(15)
N9 0.060(2) 0.053(2) 0.052(2) -0.0284(18) 0.0029(18) -0.0214(18)
N10 0.140(7) 0.147(7) 0.039(3) -0.021(4) -0.009(4) 0.035(6)
O1 0.066(2) 0.0579(19) 0.068(2) -0.0124(17) -0.0053(17) -0.0451(17)
O2 0.071(2) 0.085(2) 0.0523(19) -0.0303(18) 0.0033(16) -0.054(2)
O3 0.142(5) 0.108(4) 0.093(4) -0.024(3) 0.026(4) 0.035(4)
O4 0.220(10) 0.169(8) 0.160(8) -0.055(7) 0.025(7) 0.086(7)
O5 0.185(10) 0.59(3) 0.140(8) -0.186(13) 0.004(7) -0.147(14)
O1W 0.221(12) 0.42(2) 0.182(10) -0.100(12) 0.074(9) -0.063(12)

loop_
_atom_type_symbol
_atom_type_description
_atom_type_scat_dispersion_real
_atom_type_scat_dispersion_imag
_atom_type_scat_source
C C 0.0033 0.0016 'International Tables Vol C Tables 4.2.6.8 and 6.1.1.4'
H H 0.0000 0.0000 'International Tables Vol C Tables 4.2.6.8 and 6.1.1.4'
N N 0.0061 0.0033 'International Tables Vol C Tables 4.2.6.8 and 6.1.1.4'
O O 0.0106 0.0060 'International Tables Vol C Tables 4.2.6.8 and 6.1.1.4'
Ag Ag -0.8971 1.1015 'International Tables Vol C Tables 4.2.6.8 and 6.1.1.4'

loop_
_geom_angle_atom_site_label_1
_geom_angle_atom_site_label_2
_geom_angle_atom_site_label_3
_geom_angle
_geom_angle_site_symmetry_1
_geom_angle_site_symmetry_3
O1 Ag1 N6 116.84(14) . .
O1 Ag1 N5 141.45(12) . .
N6 Ag1 N5 67.87(12) . .
O1 Ag1 N2 101.50(13) . .
N6 Ag1 N2 138.75(12) . .
N5 Ag1 N2 91.95(12) . .
O1 Ag1 N3 104.11(12) . .
N6 Ag1 N3 87.25(13) . .
N5 Ag1 N3 114.42(11) . .
N2 Ag1 N3 68.25(13) . .
O1 Ag1 Ag2 78.49(9) . .
N6 Ag1 Ag2 62.83(9) . .
N5 Ag1 Ag2 70.35(8) . .
N2 Ag1 Ag2 145.13(9) . .
N3 Ag1 Ag2 146.20(9) . .
O2 Ag2 N8 139.76(14) . .
O2 Ag2 N9 130.34(14) . .
N8 Ag2 N9 71.92(13) . .
O2 Ag2 Ag1 79.64(9) . .
N8 Ag2 Ag1 115.02(9) . .
N9 Ag2 Ag1 127.73(10) . .
C2 C1 C3 119.2(4) 2_676 .
C2 C1 C6 119.1(4) 2_676 .
C3 C1 C6 120.8(4) . .
C3 C2 C1 120.2(4) . 2_676
C3 C2 C4 120.3(4) . .
C1 C2 C4 118.8(4) 2_676 .
C2 C3 C1 120.4(4) . .
C2 C3 C5 119.5(4) . .
C1 C3 C5 120.1(4) . .
N1 C4 C2 117.2(4) . .
N1 C4 H4A 108.0 . .
C2 C4 H4A 108.0 . .
N1 C4 H4B 108.0 . .
C2 C4 H4B 108.0 . .
H4A C4 H4B 107.2 . .
N4 C5 C3 111.0(4) . .
N4 C5 H5A 109.4 . .
C3 C5 H5A 109.4 . .
N4 C5 H5B 109.4 . .
C3 C5 H5B 109.4 . .
H5A C5 H5B 108.0 . .
N7 C6 C1 118.9(4) . .
N7 C6 H6A 107.6 . .
C1 C6 H6A 107.6 . .
N7 C6 H6B 107.6 . .
C1 C6 H6B 107.6 . .
H6A C6 H6B 107.0 . .
N1 C7 C8 106.1(4) . .
N1 C7 H7 127.0 . .
C8 C7 H7 127.0 . .
C7 C8 C9 106.2(4) . .
C7 C8 H8 126.9 . .
C9 C8 H8 126.9 . .
N2 C9 C8 110.2(4) . .
N2 C9 C10 121.8(4) . .
C8 C9 C10 127.8(4) . .
N3 C10 C11 121.0(5) . .
N3 C10 C9 118.2(4) . .
C11 C10 C9 120.7(4) . .
C12 C11 C10 120.4(5) . .
C12 C11 H11 119.8 . .
C10 C11 H11 119.8 . .
C11 C12 C13 118.7(5) . .
C11 C12 H12 120.7 . .
C13 C12 H12 120.7 . .
C14 C13 C12 117.8(5) . .
C14 C13 H13 121.1 . .
C12 C13 H13 121.1 . .
N3 C14 C13 124.9(5) . .
N3 C14 H14 117.6 . .
C13 C14 H14 117.6 . .
N4 C15 C16 107.9(4) . .
N4 C15 H15 126.0 . .
C16 C15 H15 126.0 . .
C15 C16 C17 104.9(4) . .
C15 C16 H16 127.5 . .
C17 C16 H16 127.5 . .
N5 C17 C16 110.6(4) . .
N5 C17 C18 120.5(4) . .
C16 C17 C18 128.9(4) . .
N6 C18 C19 121.6(4) . .
N6 C18 C17 117.2(4) . .
C19 C18 C17 121.2(4) . .
C18 C19 C20 119.2(5) . .
C18 C19 H19 120.4 . .
C20 C19 H19 120.4 . .
C21 C20 C19 118.7(5) . .
C21 C20 H20 120.6 . .
C19 C20 H20 120.6 . .
C20 C21 C22 118.8(5) . .
C20 C21 H21 120.6 . .
C22 C21 H21 120.6 . .
N6 C22 C21 123.9(5) . .
N6 C22 H22 118.0 . .
C21 C22 H22 118.0 . .
N7 C23 C24 107.3(5) . .
N7 C23 H23 126.3 . .
C24 C23 H23 126.3 . .
C23 C24 C25 105.0(4) . .
C23 C24 H24 127.5 . .
C25 C24 H24 127.5 . .
N8 C25 C24 110.8(4) . .
N8 C25 C26 120.7(4) . .
C24 C25 C26 128.5(4) . .
N9 C26 C27 121.4(5) . .
N9 C26 C25 117.3(4) . .
C27 C26 C25 121.3(4) . .
C28 C27 C26 118.9(5) . .
C28 C27 H27 120.5 . .
C26 C27 H27 120.5 . .
C29 C28 C27 119.7(6) . .
C29 C28 H28 120.1 . .
C27 C28 H28 120.1 . .
C28 C29 C30 118.2(6) . .
C28 C29 H29 120.9 . .
C30 C29 H29 120.9 . .
N9 C30 C29 122.9(6) . .
N9 C30 H30 118.5 . .
C29 C30 H30 118.5 . .
O1 C31 O2 126.4(4) . .
O1 C31 C32 118.6(4) . .
O2 C31 C32 114.8(3) . .
C34 C32 C33 118.6(3) . .
C34 C32 C31 120.8(3) . .
C33 C32 C31 120.6(3) . .
C34 C33 C32 120.4(4) 2_776 .
C34 C33 H33 119.8 2_776 .
C32 C33 H33 119.8 . .
C32 C34 C33 121.1(4) . 2_776
C32 C34 H34 119.5 . .
C33 C34 H34 119.5 2_776 .
N2 N1 C7 112.2(4) . .
N2 N1 C4 122.8(4) . .
C7 N1 C4 123.9(4) . .
C9 N2 N1 105.3(4) . .
C9 N2 Ag1 113.5(3) . .
N1 N2 Ag1 132.6(3) . .
C10 N3 C14 117.2(4) . .
C10 N3 Ag1 114.4(3) . .
C14 N3 Ag1 128.3(3) . .
C15 N4 N5 111.5(4) . .
C15 N4 C5 127.5(4) . .
N5 N4 C5 121.0(3) . .
C17 N5 N4 105.1(3) . .
C17 N5 Ag1 115.2(3) . .
N4 N5 Ag1 139.6(3) . .
C18 N6 C22 117.8(4) . .
C18 N6 Ag1 117.4(3) . .
C22 N6 Ag1 123.2(3) . .
N8 N7 C23 111.1(4) . .
N8 N7 C6 124.2(4) . .
C23 N7 C6 124.4(4) . .
N7 N8 C25 105.7(3) . .
N7 N8 Ag2 139.9(3) . .
C25 N8 Ag2 113.9(3) . .
C30 N9 C26 118.8(4) . .
C30 N9 Ag2 125.3(4) . .
C26 N9 Ag2 115.8(3) . .
O5 N10 O3 126.0(15) . .
O5 N10 O4 120.1(13) . .
O3 N10 O4 113.4(13) . .
C31 O1 Ag1 125.6(3) . .
C31 O2 Ag2 129.7(3) . .

loop_
_geom_bond_atom_site_label_1
_geom_bond_atom_site_label_2
_geom_bond_distance
_geom_bond_site_symmetry_2
Ag1 O1 2.275(3) .
Ag1 N6 2.450(4) .
Ag1 N5 2.469(3) .
Ag1 N2 2.475(4) .
Ag1 N3 2.554(4) .
Ag1 Ag2 3.0553(6) .
Ag2 O2 2.152(3) .
Ag2 N8 2.347(3) .
Ag2 N9 2.348(4) .
C1 C2 1.403(6) 2_676
C1 C3 1.404(6) .
C1 C6 1.511(6) .
C2 C3 1.395(6) .
C2 C1 1.403(6) 2_676
C2 C4 1.519(6) .
C3 C5 1.509(6) .
C4 N1 1.463(6) .
C4 H4A 0.9700 .
C4 H4B 0.9700 .
C5 N4 1.460(6) .
C5 H5A 0.9700 .
C5 H5B 0.9700 .
C6 N7 1.456(6) .
C6 H6A 0.9700 .
C6 H6B 0.9700 .
C7 N1 1.358(6) .
C7 C8 1.362(7) .
C7 H7 0.9300 .
C8 C9 1.394(7) .
C8 H8 0.9300 .
C9 N2 1.339(5) .
C9 C10 1.462(7) .
C10 N3 1.333(6) .
C10 C11 1.389(7) .
C11 C12 1.363(8) .
C11 H11 0.9300 .
C12 C13 1.369(9) .
C12 H12 0.9300 .
C13 C14 1.364(8) .
C13 H13 0.9300 .
C14 N3 1.333(7) .
C14 H14 0.9300 .
C15 N4 1.343(6) .
C15 C16 1.356(7) .
C15 H15 0.9300 .
C16 C17 1.401(6) .
C16 H16 0.9300 .
C17 N5 1.338(5) .
C17 C18 1.457(6) .
C18 N6 1.330(5) .
C18 C19 1.391(6) .
C19 C20 1.393(8) .
C19 H19 0.9300 .
C20 C21 1.357(9) .
C20 H20 0.9300 .
C21 C22 1.363(8) .
C21 H21 0.9300 .
C22 N6 1.343(6) .
C22 H22 0.9300 .
C23 N7 1.359(6) .
C23 C24 1.367(8) .
C23 H23 0.9300 .
C24 C25 1.392(7) .
C24 H24 0.9300 .
C25 N8 1.340(5) .
C25 C26 1.460(7) .
C26 N9 1.338(6) .
C26 C27 1.391(6) .
C27 C28 1.376(9) .
C27 H27 0.9300 .
C28 C29 1.359(10) .
C28 H28 0.9300 .
C29 C30 1.394(8) .
C29 H29 0.9300 .
C30 N9 1.319(7) .
C30 H30 0.9300 .
C31 O1 1.232(5) .
C31 O2 1.254(5) .
C31 C32 1.511(5) .
C32 C34 1.374(5) .
C32 C33 1.388(5) .
C33 C34 1.385(5) 2_776
C33 H33 0.9300 .
C34 C33 1.385(5) 2_776
C34 H34 0.9300 .
N1 N2 1.339(5) .
N4 N5 1.345(5) .
N7 N8 1.337(5) .
N10 O5 1.108(16) .
N10 O3 1.233(10) .
N10 O4 1.236(14) .

loop_
_geom_torsion_atom_site_label_1
_geom_torsion_atom_site_label_2
_geom_torsion_atom_site_label_3
_geom_torsion_atom_site_label_4
_geom_torsion
_geom_torsion_site_symmetry_1
_geom_torsion_site_symmetry_4
O1 Ag1 Ag2 O2 -2.70(15) . .
N6 Ag1 Ag2 O2 -131.19(15) . .
N5 Ag1 Ag2 O2 154.26(14) . .
N2 Ag1 Ag2 O2 90.94(19) . .
N3 Ag1 Ag2 O2 -100.92(19) . .
O1 Ag1 Ag2 N8 -143.14(14) . .
N6 Ag1 Ag2 N8 88.36(13) . .
N5 Ag1 Ag2 N8 13.81(12) . .
N2 Ag1 Ag2 N8 -49.50(18) . .
N3 Ag1 Ag2 N8 118.64(18) . .
O1 Ag1 Ag2 N9 130.98(17) . .
N6 Ag1 Ag2 N9 2.49(15) . .
N5 Ag1 Ag2 N9 -72.07(15) . .
N2 Ag1 Ag2 N9 -135.4(2) . .
N3 Ag1 Ag2 N9 32.8(2) . .
C1 C2 C3 C1 -3.8(6) 2_676 .
C4 C2 C3 C1 167.3(4) . .
C1 C2 C3 C5 174.2(4) 2_676 .
C4 C2 C3 C5 -14.7(6) . .
C2 C1 C3 C2 3.7(6) 2_676 .
C6 C1 C3 C2 -165.8(4) . .
C2 C1 C3 C5 -174.2(4) 2_676 .
C6 C1 C3 C5 16.3(6) . .
C3 C2 C4 N1 80.3(6) . .
C1 C2 C4 N1 -108.5(5) 2_676 .
C2 C3 C5 N4 -117.9(4) . .
C1 C3 C5 N4 60.0(5) . .
C2 C1 C6 N7 92.5(5) 2_676 .
C3 C1 C6 N7 -98.0(5) . .
N1 C7 C8 C9 0.0(6) . .
C7 C8 C9 N2 0.1(6) . .
C7 C8 C9 C10 -175.3(5) . .
N2 C9 C10 N3 -17.9(6) . .
C8 C9 C10 N3 157.0(5) . .
N2 C9 C10 C11 166.1(5) . .
C8 C9 C10 C11 -19.1(8) . .
N3 C10 C11 C12 -1.5(9) . .
C9 C10 C11 C12 174.4(6) . .
C10 C11 C12 C13 0.2(10) . .
C11 C12 C13 C14 0.5(10) . .
C12 C13 C14 N3 0.0(9) . .
N4 C15 C16 C17 -0.2(5) . .
C15 C16 C17 N5 1.0(5) . .
C15 C16 C17 C18 -177.6(4) . .
N5 C17 C18 N6 -5.7(6) . .
C16 C17 C18 N6 172.7(4) . .
N5 C17 C18 C19 175.7(4) . .
C16 C17 C18 C19 -5.8(7) . .
N6 C18 C19 C20 1.1(7) . .
C17 C18 C19 C20 179.6(5) . .
C18 C19 C20 C21 0.7(8) . .
C19 C20 C21 C22 -1.9(9) . .
C20 C21 C22 N6 1.6(9) . .
N7 C23 C24 C25 0.2(6) . .
C23 C24 C25 N8 -0.2(6) . .
C23 C24 C25 C26 179.4(5) . .
N8 C25 C26 N9 1.4(6) . .
C24 C25 C26 N9 -178.2(5) . .
N8 C25 C26 C27 -178.9(5) . .
C24 C25 C26 C27 1.5(7) . .
N9 C26 C27 C28 -1.2(8) . .
C25 C26 C27 C28 179.1(5) . .
C26 C27 C28 C29 0.5(10) . .
C27 C28 C29 C30 0.0(11) . .
C28 C29 C30 N9 0.2(11) . .
O1 C31 C32 C34 175.1(4) . .
O2 C31 C32 C34 -8.5(5) . .
O1 C31 C32 C33 -8.7(6) . .
O2 C31 C32 C33 167.7(4) . .
C34 C32 C33 C34 0.5(6) . 2_776
C31 C32 C33 C34 -175.8(3) . 2_776
C33 C32 C34 C33 -0.5(6) . 2_776
C31 C32 C34 C33 175.8(4) . 2_776
C8 C7 N1 N2 0.0(6) . .
C8 C7 N1 C4 -168.6(5) . .
C2 C4 N1 N2 31.3(7) . .
C2 C4 N1 C7 -161.3(5) . .
C8 C9 N2 N1 -0.1(5) . .
C10 C9 N2 N1 175.6(4) . .
C8 C9 N2 Ag1 -152.2(3) . .
C10 C9 N2 Ag1 23.5(5) . .
C7 N1 N2 C9 0.1(5) . .
C4 N1 N2 C9 168.8(4) . .
C7 N1 N2 Ag1 144.5(4) . .
C4 N1 N2 Ag1 -46.8(6) . .
O1 Ag1 N2 C9 -115.7(3) . .
N6 Ag1 N2 C9 42.9(4) . .
N5 Ag1 N2 C9 100.7(3) . .
N3 Ag1 N2 C9 -14.9(3) . .
Ag2 Ag1 N2 C9 158.0(2) . .
O1 Ag1 N2 N1 102.1(4) . .
N6 Ag1 N2 N1 -99.4(4) . .
N5 Ag1 N2 N1 -41.6(4) . .
N3 Ag1 N2 N1 -157.2(4) . .
Ag2 Ag1 N2 N1 15.8(5) . .
C11 C10 N3 C14 1.9(7) . .
C9 C10 N3 C14 -174.1(4) . .
C11 C10 N3 Ag1 178.1(4) . .
C9 C10 N3 Ag1 2.1(5) . .
C13 C14 N3 C10 -1.2(8) . .
C13 C14 N3 Ag1 -176.8(4) . .
O1 Ag1 N3 C10 103.4(3) . .
N6 Ag1 N3 C10 -139.6(3) . .
N5 Ag1 N3 C10 -75.4(3) . .
N2 Ag1 N3 C10 6.5(3) . .
Ag2 Ag1 N3 C10 -166.2(2) . .
O1 Ag1 N3 C14 -80.8(4) . .
N6 Ag1 N3 C14 36.2(4) . .
N5 Ag1 N3 C14 100.3(4) . .
N2 Ag1 N3 C14 -177.8(4) . .
Ag2 Ag1 N3 C14 9.5(5) . .
C16 C15 N4 N5 -0.6(6) . .
C16 C15 N4 C5 -178.5(4) . .
C3 C5 N4 C15 -137.2(5) . .
C3 C5 N4 N5 45.1(5) . .
C16 C17 N5 N4 -1.3(5) . .
C18 C17 N5 N4 177.4(3) . .
C16 C17 N5 Ag1 176.0(3) . .
C18 C17 N5 Ag1 -5.3(5) . .
C15 N4 N5 C17 1.2(5) . .
C5 N4 N5 C17 179.2(4) . .
C15 N4 N5 Ag1 -175.1(3) . .
C5 N4 N5 Ag1 3.0(6) . .
O1 Ag1 N5 C17 114.3(3) . .
N6 Ag1 N5 C17 8.5(3) . .
N2 Ag1 N5 C17 -134.4(3) . .
N3 Ag1 N5 C17 -67.5(3) . .
Ag2 Ag1 N5 C17 76.3(3) . .
O1 Ag1 N5 N4 -69.7(5) . .
N6 Ag1 N5 N4 -175.5(4) . .
N2 Ag1 N5 N4 41.6(4) . .
N3 Ag1 N5 N4 108.5(4) . .
Ag2 Ag1 N5 N4 -107.7(4) . .
C19 C18 N6 C22 -1.5(7) . .
C17 C18 N6 C22 179.9(4) . .
C19 C18 N6 Ag1 -167.5(3) . .
C17 C18 N6 Ag1 13.9(5) . .
C21 C22 N6 C18 0.2(8) . .
C21 C22 N6 Ag1 165.3(5) . .
O1 Ag1 N6 C18 -149.7(3) . .
N5 Ag1 N6 C18 -11.9(3) . .
N2 Ag1 N6 C18 54.0(4) . .
N3 Ag1 N6 C18 105.9(3) . .
Ag2 Ag1 N6 C18 -90.4(3) . .
O1 Ag1 N6 C22 45.1(4) . .
N5 Ag1 N6 C22 -177.1(4) . .
N2 Ag1 N6 C22 -111.2(4) . .
N3 Ag1 N6 C22 -59.3(4) . .
Ag2 Ag1 N6 C22 104.4(4) . .
C24 C23 N7 N8 -0.1(6) . .
C24 C23 N7 C6 174.4(5) . .
C1 C6 N7 N8 -19.2(7) . .
C1 C6 N7 C23 167.0(5) . .
C23 N7 N8 C25 0.0(5) . .
C6 N7 N8 C25 -174.6(4) . .
C23 N7 N8 Ag2 -171.1(4) . .
C6 N7 N8 Ag2 14.3(7) . .
C24 C25 N8 N7 0.2(5) . .
C26 C25 N8 N7 -179.5(4) . .
C24 C25 N8 Ag2 173.9(3) . .
C26 C25 N8 Ag2 -5.7(5) . .
O2 Ag2 N8 N7 -52.0(5) . .
N9 Ag2 N8 N7 176.0(5) . .
Ag1 Ag2 N8 N7 52.1(4) . .
O2 Ag2 N8 C25 137.4(3) . .
N9 Ag2 N8 C25 5.4(3) . .
Ag1 Ag2 N8 C25 -118.5(3) . .
C29 C30 N9 C26 -0.9(9) . .
C29 C30 N9 Ag2 176.1(5) . .
C27 C26 N9 C30 1.4(7) . .
C25 C26 N9 C30 -178.9(5) . .
C27 C26 N9 Ag2 -175.9(4) . .
C25 C26 N9 Ag2 3.9(5) . .
O2 Ag2 N9 C30 37.1(5) . .
N8 Ag2 N9 C30 178.0(5) . .
Ag1 Ag2 N9 C30 -73.9(5) . .
O2 Ag2 N9 C26 -145.8(3) . .
N8 Ag2 N9 C26 -4.9(3) . .
Ag1 Ag2 N9 C26 103.1(3) . .
O2 C31 O1 Ag1 -3.2(7) . .
C32 C31 O1 Ag1 172.7(3) . .
N6 Ag1 O1 C31 55.4(4) . .
N5 Ag1 O1 C31 -32.2(5) . .
N2 Ag1 O1 C31 -140.3(4) . .
N3 Ag1 O1 C31 149.5(4) . .
Ag2 Ag1 O1 C31 4.1(4) . .
O1 C31 O2 Ag2 -1.4(7) . .
C32 C31 O2 Ag2 -177.4(3) . .
N8 Ag2 O2 C31 120.1(4) . .
N9 Ag2 O2 C31 -128.0(4) . .
Ag1 Ag2 O2 C31 3.4(4) . .
